data_7106088
loop_
_publ_author_name
'Ruben D. Costa'
'Enrique Orti'
'Henk J. Bolink'
'Stefan Graber'
'Catherine E. Housecroft'
'Edwin C. Constable'

_publ_section_title
;
 Light-emitting electrochemical cells based on a supramolecularly-caged
 phenanthroline-based iridium complex
;
_journal_name_full Chem.Commun.
_journal_page_first 3207
_journal_paper_doi 10.1039/c0cc05084a
_journal_volume 47
_journal_year 2011
_chemical_formula_moiety 'C40 H28 Ir N4, F6 P, 2(H2 O)'
_chemical_formula_sum 'C44 H28 F6 Ir N4 O2 P'
_chemical_formula_weight 933.87
_space_group_IT_number 12
_symmetry_cell_setting monoclinic
_symmetry_space_group_name_Hall '-C 2y'
_symmetry_space_group_name_H-M 'C 1 2/m 1'
_atom_sites_solution_hydrogens geom
_atom_sites_solution_primary direct
_audit_creation_date 08-09-03
_audit_creation_method CRYSTALS_ver_12.84
_cell_angle_alpha 90
_cell_angle_beta 96.2600(10)
_cell_angle_gamma 90
_cell_formula_units_Z 8
_cell_length_a 19.0044(4)
_cell_length_b 25.7833(6)
_cell_length_c 16.0565(3)
_cell_measurement_reflns_used 0
_cell_measurement_temperature 123
_cell_measurement_theta_max 0
_cell_measurement_theta_min 0
_cell_volume 7820.7(3)
_computing_cell_refinement 'DENZO/SCALEPACK (Otwinowski & Minor, 1997)'
_computing_data_collection 'COLLECT (Nonius, 1997-2001).'
_computing_data_reduction 'DENZO/SCALEPACK (Otwinowski & Minor, 1997)'
_computing_molecular_graphics 'CAMERON (Watkin et al., 1996)'
_computing_publication_material 'CRYSTALS (Betteridge et al., 2003)'
_computing_structure_refinement 'CRYSTALS (Betteridge et al., 2003)'
_computing_structure_solution 'SIR97 (Altomare et al., 1999)'
_diffrn_ambient_temperature 123
_diffrn_measured_fraction_theta_full 0.995
_diffrn_measured_fraction_theta_max 0.912
_diffrn_measurement_device_type 'Nonius KappaCCD'
_diffrn_measurement_method '\f & \w scans'
_diffrn_radiation_monochromator graphite
_diffrn_radiation_type 'Mo K\a'
_diffrn_radiation_wavelength 0.71073
_diffrn_reflns_av_R_equivalents 0.034
_diffrn_reflns_limit_h_max 31
_diffrn_reflns_limit_h_min -30
_diffrn_reflns_limit_k_max 42
_diffrn_reflns_limit_k_min -42
_diffrn_reflns_limit_l_max 25
_diffrn_reflns_limit_l_min -19
_diffrn_reflns_number 88828
_diffrn_reflns_theta_full 26.279
_diffrn_reflns_theta_max 35.998
_diffrn_reflns_theta_min 1.927
_diffrn_standards_number 0
_exptl_absorpt_coefficient_mu 3.523
_exptl_absorpt_correction_T_max 0.87
_exptl_absorpt_correction_T_min 0.78
_exptl_absorpt_correction_type multi-scan
_exptl_absorpt_process_details 'DENZO/SCALEPACK (Otwinowski & Minor, 1997)'
_exptl_crystal_colour yellow
_exptl_crystal_density_diffrn 1.586
_exptl_crystal_description needle
_exptl_crystal_F_000 3664
_exptl_crystal_size_max 0.21
_exptl_crystal_size_mid 0.07
_exptl_crystal_size_min 0.04
_refine_diff_density_max 1.12
_refine_diff_density_min -1.64
_refine_ls_extinction_method None
_refine_ls_goodness_of_fit_ref 1.0214
_refine_ls_hydrogen_treatment constr
_refine_ls_matrix_type full
_refine_ls_number_parameters 545
_refine_ls_number_reflns 12062
_refine_ls_number_restraints 759
_refine_ls_R_factor_all 0.0415
_refine_ls_R_factor_gt 0.0254
_refine_ls_shift/su_max 0.013855
_refine_ls_structure_factor_coef F
_refine_ls_weighting_details
;
 Method, part 1, Chebychev polynomial, (Watkin, 1994, Prince, 1982) 
 [weight] = 1.0/[A~0~*T~0~(x)+A~1~*T~1~(x) ... +A~n-1~]*T~n-1~(x)] 
 where A~i~ are the Chebychev coefficients listed below and x= Fcalc/Fmax 
 Method = Robust Weighting (Prince, 1982) 
 W = [weight] * [1-(deltaF/6*sigmaF)^2^]^2^ 
 A~i~ are: 
 0.673 0.322 0.446 
;
_refine_ls_weighting_scheme calc
_refine_ls_wR_factor_all 0.0387
_refine_ls_wR_factor_gt 0.0292
_refine_ls_wR_factor_ref 0.0292
_reflns_limit_h_max 31
_reflns_limit_h_min -30
_reflns_limit_k_max 42
_reflns_limit_k_min 0
_reflns_limit_l_max 25
_reflns_limit_l_min 0
_reflns_number_gt 12062
_reflns_number_total 17233
_reflns_threshold_expression I>3.0\s(I)
_oxford_diffrn_Wilson_B_factor 0.00
_oxford_diffrn_Wilson_scale 0.00
_oxford_refine_ls_scale 0.08680(5)
_oxford_structure_analysis_title 'sg88_1_fl9_123k_0m in C2/m'
_cod_data_source_file C0CC05084A_a.TXT
_cod_data_source_block sg88_1_fl9mitH2O
_cod_depositor_comments
;
The following automatic conversions were performed:

'_symmetry_cell_setting' value 'Monoclinic' changed to 'monoclinic'
according to the built-in table from CIF Core dictionary named
'cif_core.dic' version 2.4.1 from 2010-06-29.

Automatic conversion script
Id: cif_fix_values 1646 2011-03-28 12:23:43Z adriana 
;
_cod_original_sg_symbol_H-M 'C 2/m '
_cod_original_formula_sum 'C44 H28 F6 Ir1 N4 O2 P1'
_cod_database_code 7106088

loop_
_symmetry_equiv_pos_as_xyz
x,y,z
-x,-y,-z
x+1/2,y+1/2,z
-x+1/2,-y+1/2,-z
-x,y,-z
x,-y,z
-x+1/2,y+1/2,-z
x+1/2,-y+1/2,z

loop_
_atom_site_label
_atom_site_type_symbol
_atom_site_fract_x
_atom_site_fract_y
_atom_site_fract_z
_atom_site_U_iso_or_equiv
_atom_site_occupancy
_atom_site_adp_type
_atom_site_refinement_flags_posn
_atom_site_refinement_flags_adp
_atom_site_refinement_flags_occupancy
_atom_site_disorder_assembly
_atom_site_disorder_group
_atom_site_attached_hydrogens
Ir1 Ir 0.202472(3) 0.266333(3) 0.275421(4) 0.0181 1.0000 Uani . . . . . .
N1 N 0.17318(9) 0.32025(7) 0.36741(11) 0.0213 1.0000 Uani . . . . . .
N2 N 0.08727(9) 0.27863(7) 0.23911(11) 0.0224 1.0000 Uani . . . . . .
N3 N 0.17572(8) 0.19809(7) 0.32809(10) 0.0187 1.0000 Uani . . . . . .
N4 N 0.23764(10) 0.33084(7) 0.21836(11) 0.0239 1.0000 Uani . . . . . .
C1 C 0.21652(11) 0.33984(9) 0.43031(14) 0.0266 1.0000 Uani . . . . . .
C2 C 0.19686(13) 0.38089(10) 0.47995(16) 0.0324 1.0000 Uani . . . . . .
C3 C 0.13037(15) 0.40197(10) 0.46423(18) 0.0351 1.0000 Uani . . . . . .
C4 C 0.08334(12) 0.38143(10) 0.39928(16) 0.0308 1.0000 Uani . . . . . .
C5 C 0.01213(15) 0.40009(12) 0.3802(2) 0.0401 1.0000 Uani . . . . . .
C6 C -0.03223(14) 0.37748(13) 0.3194(2) 0.0411 1.0000 Uani . . . . . .
C7 C -0.00985(11) 0.33484(11) 0.27237(16) 0.0319 1.0000 Uani . . . . . .
C8 C -0.05640(12) 0.30786(13) 0.21340(17) 0.0382 1.0000 Uani . . . . . .
C9 C -0.03130(11) 0.26732(12) 0.17162(16) 0.0356 1.0000 Uani . . . . . .
C10 C 0.04134(11) 0.25352(10) 0.18404(13) 0.0258 1.0000 Uani . . . . . .
C11 C 0.10693(11) 0.34057(8) 0.35159(14) 0.0241 1.0000 Uani . . . . . .
C12 C 0.06089(10) 0.31779(9) 0.28509(13) 0.0244 1.0000 Uani . . . . . .
C13 C 0.06396(11) 0.20992(10) 0.13360(13) 0.0288 1.0000 Uani . . . . . .
C14 C 0.09580(16) 0.21869(14) 0.06083(17) 0.0414 1.0000 Uani . . . . . .
C15 C 0.11115(18) 0.17725(17) 0.01080(18) 0.0502 1.0000 Uani . . . . . .
C16 C 0.09492(17) 0.12796(17) 0.0322(2) 0.0524 1.0000 Uani . . . . . .
C17 C 0.06322(18) 0.11856(15) 0.1047(3) 0.0510 1.0000 Uani . . . . . .
C18 C 0.04731(14) 0.15955(12) 0.1552(2) 0.0392 1.0000 Uani . . . . . .
C19 C 0.14154(10) 0.19470(9) 0.39762(13) 0.0232 1.0000 Uani . . . . . .
C20 C 0.11988(11) 0.14794(10) 0.42777(15) 0.0276 1.0000 Uani . . . . . .
C21 C 0.13334(13) 0.10271(10) 0.38465(17) 0.0320 1.0000 Uani . . . . . .
C22 C 0.16935(12) 0.10594(9) 0.31442(16) 0.0285 1.0000 Uani . . . . . .
C23 C 0.19096(10) 0.15418(8) 0.28696(12) 0.0220 1.0000 Uani . . . . . .
C24 C 0.22786(10) 0.16339(8) 0.21289(12) 0.0218 1.0000 Uani . . . . . .
C25 C 0.25353(12) 0.12358(10) 0.16566(14) 0.0287 1.0000 Uani . . . . . .
C26 C 0.28580(13) 0.13539(10) 0.09473(15) 0.0305 1.0000 Uani . . . . . .
C27 C 0.29197(13) 0.18712(10) 0.07162(14) 0.0307 1.0000 Uani . . . . . .
C28 C 0.26754(12) 0.22676(9) 0.11931(13) 0.0265 1.0000 Uani . . . . . .
C29 C 0.23437(10) 0.21596(8) 0.19129(12) 0.0213 1.0000 Uani . . . . . .
C30 C 0.19768(15) 0.36094(9) 0.16335(15) 0.0313 1.0000 Uani . . . . . .
C31 C 0.22402(19) 0.40468(11) 0.12797(18) 0.0410 1.0000 Uani . . . . . .
C32 C 0.2946(2) 0.41784(11) 0.1499(2) 0.0447 1.0000 Uani . . . . . .
C33 C 0.33590(16) 0.38748(11) 0.20656(18) 0.0381 1.0000 Uani . . . . . .
C34 C 0.30705(12) 0.34370(9) 0.24106(14) 0.0265 1.0000 Uani . . . . . .
C35 C 0.34427(10) 0.30801(9) 0.30109(13) 0.0244 1.0000 Uani . . . . . .
C36 C 0.41448(12) 0.31514(11) 0.33585(16) 0.0319 1.0000 Uani . . . . . .
C37 C 0.44577(11) 0.27893(12) 0.39217(16) 0.0355 1.0000 Uani . . . . . .
C38 C 0.40766(11) 0.23602(11) 0.41365(15) 0.0314 1.0000 Uani . . . . . .
C39 C 0.33753(10) 0.22910(9) 0.37939(13) 0.0255 1.0000 Uani . . . . . .
C40 C 0.30417(9) 0.26524(8) 0.32329(12) 0.0211 1.0000 Uani . . . . . .
P1 P 0.32580(5) 0.0000 0.34064(6) 0.0280 1.0000 Uani S T . . . .
P2 P -0.00700(8) 0.0000 0.25800(17) 0.0806 1.0000 Uani S T . . . .
F1 F 0.37548(18) 0.0000 0.2667(2) 0.0595 1.0000 Uani S T . . . .
F2 F 0.27768(13) 0.0000 0.41539(17) 0.0397 1.0000 Uani S T . . . .
F3 F 0.39582(13) 0.0000 0.40713(19) 0.0426 1.0000 Uani S T . . . .
F4 F 0.25737(14) 0.0000 0.27349(17) 0.0420 1.0000 Uani S T . . . .
F5 F 0.32565(9) 0.06189(5) 0.34172(12) 0.0385 1.0000 Uani . . . . . .
F11 F 0.0712(2) 0.0000 0.2340(6) 0.1392 1.0000 Uani S T . . . .
F12 F -0.0867(2) 0.0000 0.2702(5) 0.1116 1.0000 Uani S T . . . .
F13 F 0.0235(4) 0.0000 0.3526(5) 0.1374 1.0000 Uani S T . . . .
F14 F -0.0356(4) 0.0000 0.1625(5) 0.1388 1.0000 Uani S T . . . .
F15 F -0.00689(15) 0.06148(9) 0.2605(3) 0.0994 1.0000 Uani . . . . . .
H11 H 0.2617 0.3258 0.4414 0.0330 1.0000 Uiso R . . . . .
H21 H 0.2287 0.3935 0.5240 0.0402 1.0000 Uiso R . . . . .
H31 H 0.1163 0.4295 0.4969 0.0431 1.0000 Uiso R . . . . .
H51 H -0.0034 0.4282 0.4102 0.0492 1.0000 Uiso R . . . . .
H61 H -0.0791 0.3892 0.3079 0.0488 1.0000 Uiso R . . . . .
H81 H -0.1046 0.3180 0.2046 0.0458 1.0000 Uiso R . . . . .
H91 H -0.0625 0.2483 0.1342 0.0430 1.0000 Uiso R . . . . .
H141 H 0.1057 0.2523 0.0454 0.0512 1.0000 Uiso R . . . . .
H151 H 0.1329 0.1832 -0.0375 0.0602 1.0000 Uiso R . . . . .
H161 H 0.1051 0.1010 -0.0018 0.0618 1.0000 Uiso R . . . . .
H171 H 0.0523 0.0852 0.1205 0.0619 1.0000 Uiso R . . . . .
H181 H 0.0270 0.1531 0.2024 0.0490 1.0000 Uiso R . . . . .
H191 H 0.1323 0.2252 0.4251 0.0286 1.0000 Uiso R . . . . .
H201 H 0.0972 0.1468 0.4761 0.0345 1.0000 Uiso R . . . . .
H211 H 0.1188 0.0708 0.4022 0.0388 1.0000 Uiso R . . . . .
H221 H 0.1784 0.0761 0.2858 0.0357 1.0000 Uiso R . . . . .
H251 H 0.2489 0.0896 0.1818 0.0363 1.0000 Uiso R . . . . .
H261 H 0.3031 0.1095 0.0627 0.0381 1.0000 Uiso R . . . . .
H271 H 0.3130 0.1948 0.0234 0.0380 1.0000 Uiso R . . . . .
H281 H 0.2736 0.2611 0.1024 0.0333 1.0000 Uiso R . . . . .
H301 H 0.1508 0.3515 0.1489 0.0389 1.0000 Uiso R . . . . .
H311 H 0.1952 0.4238 0.0903 0.0499 1.0000 Uiso R . . . . .
H321 H 0.3145 0.4471 0.1272 0.0552 1.0000 Uiso R . . . . .
H331 H 0.3828 0.3962 0.2228 0.0478 1.0000 Uiso R . . . . .
H361 H 0.4392 0.3443 0.3207 0.0400 1.0000 Uiso R . . . . .
H371 H 0.4924 0.2841 0.4160 0.0431 1.0000 Uiso R . . . . .
H381 H 0.4282 0.2113 0.4512 0.0389 1.0000 Uiso R . . . . .
H391 H 0.3130 0.1999 0.3950 0.0320 1.0000 Uiso R . . . . .
O51 O 0.5000 0.1198(8) 0.0000 0.1323 0.5000 Uani S TU . . . .
O52 O 0.5655(10) 0.0634(11) 0.0025(14) 0.1266 0.2500 Uani . U . . . .
O53 O 0.5871(16) 0.0000 0.220(2) 0.1341 0.2500 Uani S TU . . . .
O61 O 0.3397(15) 0.0000 0.0732(16) 0.1864 0.5000 Uani S TU . . . .
O62 O 0.2407(16) 0.0000 0.0506(16) 0.1878 0.5000 Uani S TU . . . .
O63 O 0.1712(16) 0.0000 0.0669(17) 0.1898 0.5000 Uani S TU . . . .
O64 O 0.073(3) 0.0000 -0.008(3) 0.1803 0.2500 Uani S TU . . . .
O71 O 0.259(3) 0.0000 0.652(3) 0.1817 0.2500 Uani S TU . . . .
O72 O 0.194(3) 0.0000 0.600(3) 0.1818 0.2500 Uani S TU . . . .
O100 O 0.0000 0.0696(6) 0.5000 0.1871 0.5000 Uani S TU . . . .

loop_
_atom_site_aniso_label
_atom_site_aniso_U_11
_atom_site_aniso_U_22
_atom_site_aniso_U_33
_atom_site_aniso_U_23
_atom_site_aniso_U_13
_atom_site_aniso_U_12
Ir1 0.01335(3) 0.02188(3) 0.01813(3) 0.00191(3) -0.002290(17) 0.00046(3)
N1 0.0174(6) 0.0224(7) 0.0234(7) 0.0011(6) -0.0006(5) 0.0028(5)
N2 0.0154(6) 0.0285(8) 0.0220(7) 0.0040(6) -0.0035(5) 0.0016(5)
N3 0.0141(5) 0.0218(7) 0.0197(6) 0.0015(5) -0.0010(5) -0.0004(5)
N4 0.0256(7) 0.0230(7) 0.0226(7) 0.0021(6) 0.0008(6) -0.0013(6)
C1 0.0224(8) 0.0291(9) 0.0272(9) -0.0024(7) -0.0021(7) 0.0012(7)
C2 0.0313(10) 0.0330(11) 0.0321(10) -0.0076(9) -0.0004(8) 0.0025(9)
C3 0.0357(11) 0.0305(11) 0.0389(12) -0.0058(9) 0.0037(9) 0.0077(9)
C4 0.0268(9) 0.0301(10) 0.0352(11) -0.0005(8) 0.0022(8) 0.0079(8)
C5 0.0307(11) 0.0402(13) 0.0491(15) -0.0026(11) 0.0036(10) 0.0178(10)
C6 0.0245(10) 0.0498(15) 0.0484(15) 0.0002(12) 0.0007(10) 0.0168(10)
C7 0.0176(8) 0.0414(12) 0.0356(11) 0.0069(9) -0.0018(7) 0.0083(8)
C8 0.0169(8) 0.0590(17) 0.0373(12) 0.0040(11) -0.0041(8) 0.0074(9)
C9 0.0168(8) 0.0564(15) 0.0316(10) 0.0009(11) -0.0069(7) 0.0004(9)
C10 0.0170(7) 0.0372(10) 0.0220(8) 0.0031(7) -0.0033(6) -0.0002(7)
C11 0.0190(7) 0.0241(8) 0.0288(9) 0.0034(7) 0.0004(6) 0.0042(6)
C12 0.0174(7) 0.0298(9) 0.0254(8) 0.0058(7) -0.0005(6) 0.0037(7)
C13 0.0185(8) 0.0431(12) 0.0227(8) -0.0015(8) -0.0069(6) -0.0012(8)
C14 0.0403(13) 0.0589(16) 0.0245(10) 0.0037(10) 0.0021(9) 0.0050(12)
C15 0.0449(15) 0.079(2) 0.0252(11) -0.0061(13) -0.0036(10) 0.0122(15)
C16 0.0364(13) 0.075(2) 0.0428(15) -0.0253(15) -0.0089(11) 0.0062(14)
C17 0.0381(14) 0.0479(17) 0.067(2) -0.0150(15) 0.0043(14) -0.0035(12)
C18 0.0278(10) 0.0448(14) 0.0453(14) -0.0027(11) 0.0049(10) -0.0038(10)
C19 0.0167(7) 0.0284(9) 0.0241(8) 0.0011(7) 0.0006(6) -0.0003(6)
C20 0.0216(8) 0.0335(10) 0.0282(9) 0.0051(8) 0.0048(7) -0.0009(7)
C21 0.0310(10) 0.0278(10) 0.0374(11) 0.0032(8) 0.0050(9) -0.0071(8)
C22 0.0284(9) 0.0229(9) 0.0340(10) -0.0014(7) 0.0028(8) -0.0020(7)
C23 0.0190(7) 0.0245(8) 0.0220(8) -0.0015(6) -0.0005(6) 0.0001(6)
C24 0.0188(7) 0.0261(9) 0.0198(7) -0.0001(6) -0.0008(6) 0.0006(6)
C25 0.0282(9) 0.0302(10) 0.0270(9) -0.0021(8) 0.0000(7) 0.0048(8)
C26 0.0271(9) 0.0397(12) 0.0244(9) -0.0051(8) 0.0012(7) 0.0059(8)
C27 0.0290(10) 0.0430(12) 0.0199(8) 0.0008(8) 0.0021(7) 0.0040(9)
C28 0.0256(8) 0.0332(11) 0.0205(8) 0.0032(7) 0.0010(6) 0.0020(7)
C29 0.0162(7) 0.0274(8) 0.0193(7) 0.0002(6) -0.0032(6) 0.0013(6)
C30 0.0417(12) 0.0263(10) 0.0248(9) 0.0043(7) -0.0006(8) 0.0029(9)
C31 0.0634(18) 0.0283(11) 0.0309(11) 0.0071(9) 0.0036(11) 0.0023(11)
C32 0.0634(18) 0.0267(11) 0.0452(15) 0.0068(10) 0.0116(13) -0.0090(12)
C33 0.0435(13) 0.0310(11) 0.0406(13) 0.0004(9) 0.0086(10) -0.0131(10)
C34 0.0274(9) 0.0261(9) 0.0268(9) -0.0022(7) 0.0060(7) -0.0059(7)
C35 0.0178(7) 0.0291(9) 0.0261(8) -0.0042(7) 0.0015(6) -0.0058(6)
C36 0.0207(8) 0.0419(12) 0.0333(10) -0.0075(9) 0.0032(7) -0.0100(8)
C37 0.0144(7) 0.0582(15) 0.0330(11) -0.0084(10) -0.0023(7) -0.0022(8)
C38 0.0174(7) 0.0473(13) 0.0276(9) -0.0016(9) -0.0050(6) 0.0050(8)
C39 0.0149(7) 0.0357(11) 0.0248(8) 0.0024(8) -0.0027(6) 0.0018(7)
C40 0.0151(6) 0.0257(8) 0.0219(7) -0.0009(7) -0.0003(5) -0.0005(6)
P1 0.0285(4) 0.0172(3) 0.0391(4) 0.0000 0.0081(3) 0.0000
P2 0.0414(6) 0.0283(5) 0.165(2) 0.0000 -0.0217(9) 0.0000
F1 0.0645(18) 0.0572(17) 0.0633(18) 0.0000 0.0370(15) 0.0000
F2 0.0408(12) 0.0349(11) 0.0463(13) 0.0000 0.0184(10) 0.0000
F3 0.0333(11) 0.0280(10) 0.0642(16) 0.0000 -0.0057(10) 0.0000
F4 0.0498(13) 0.0236(9) 0.0496(13) 0.0000 -0.0086(11) 0.0000
F5 0.0411(8) 0.0171(6) 0.0566(10) 0.0032(6) 0.0016(7) -0.0030(5)
F11 0.056(2) 0.046(2) 0.316(7) 0.0000 0.020(4) 0.0000
F12 0.058(2) 0.0476(19) 0.230(6) 0.0000 0.019(3) 0.0000
F13 0.164(4) 0.055(2) 0.177(5) 0.0000 -0.056(4) 0.0000
F14 0.131(4) 0.106(4) 0.169(5) 0.0000 -0.032(4) 0.0000
F15 0.0551(14) 0.0337(10) 0.202(4) 0.0054(16) -0.0184(18) 0.0045(10)
O51 0.077(5) 0.218(7) 0.099(6) 0.0000 -0.007(5) 0.0000
O52 0.073(5) 0.206(6) 0.101(6) -0.006(5) 0.008(5) 0.001(5)
O53 0.089(5) 0.207(7) 0.107(7) 0.0000 0.016(7) 0.0000
O61 0.294(5) 0.065(5) 0.225(6) 0.0000 0.141(5) 0.0000
O62 0.295(4) 0.065(4) 0.230(5) 0.0000 0.149(5) 0.0000
O63 0.294(4) 0.069(4) 0.233(5) 0.0000 0.148(5) 0.0000
O64 0.291(5) 0.052(5) 0.225(6) 0.0000 0.152(6) 0.0000
O71 0.286(5) 0.070(6) 0.219(6) 0.0000 0.164(6) 0.0000
O72 0.287(5) 0.071(6) 0.217(6) 0.0000 0.164(6) 0.0000
O100 0.290(4) 0.071(4) 0.227(4) 0.0000 0.153(4) 0.0000

loop_
_atom_type_symbol
_atom_type_scat_dispersion_real
_atom_type_scat_dispersion_imag
_atom_type_scat_Cromer_Mann_a1
_atom_type_scat_Cromer_Mann_b1
_atom_type_scat_Cromer_Mann_a2
_atom_type_scat_Cromer_Mann_b2
_atom_type_scat_Cromer_Mann_a3
_atom_type_scat_Cromer_Mann_b3
_atom_type_scat_Cromer_Mann_a4
_atom_type_scat_Cromer_Mann_b4
_atom_type_scat_Cromer_Mann_c
_atom_type_scat_source
C 0.0033 0.0016 2.3100 20.8439 1.0200 10.2075 1.5886 0.5687 0.8650 51.6512 0.2156 'International Tables Vol C 4.2.6.8 and 6.1.1.4'
H 0.0000 0.0000 0.4930 10.5109 0.3229 26.1257 0.1402 3.1424 0.0408 57.7998 0.0030 'International Tables Vol C 4.2.6.8 and 6.1.1.4'
N 0.0061 0.0033 12.2126 0.0057 3.1322 9.8933 2.0125 28.9975 1.1663 0.5826 -11.5290 'International Tables Vol C 4.2.6.8 and 6.1.1.4'
F 0.0171 0.0103 3.5392 10.2825 2.6412 4.2944 1.5170 0.2615 1.0243 26.1476 0.2776 'International Tables Vol C 4.2.6.8 and 6.1.1.4'
P 0.1023 0.0942 6.4345 1.9067 4.1791 27.1570 1.7800 0.5260 1.4908 68.1645 1.1149 'International Tables Vol C 4.2.6.8 and 6.1.1.4'
Ir -1.4442 7.9887 27.3049 1.5928 16.7296 8.8655 15.6115 0.4179 5.8338 45.0011 11.4722 'International Tables Vol C 4.2.6.8 and 6.1.1.4'
Cl 0.1484 0.1585 11.4604 0.0104 7.1964 1.1662 6.2556 18.5194 1.6455 47.7784 -9.5574 'International Tables Vol C 4.2.6.8 and 6.1.1.4'
O 0.0106 0.0060 3.0485 13.2771 2.2868 5.7011 1.5463 0.3239 0.8670 32.9089 0.2508 'International Tables Vol C 4.2.6.8 and 6.1.1.4'

loop_
_geom_angle_atom_site_label_1
_geom_angle_site_symmetry_1
_geom_angle_atom_site_label_2
_geom_angle_site_symmetry_2
_geom_angle_atom_site_label_3
_geom_angle_site_symmetry_3
_geom_angle
_geom_angle_publ_flag
N1 . Ir1 . N2 . 76.49(7) yes
N1 . Ir1 . N3 . 100.27(7) yes
N2 . Ir1 . N3 . 87.07(6) yes
N1 . Ir1 . N4 . 84.46(7) yes
N2 . Ir1 . N4 . 97.29(7) yes
N3 . Ir1 . N4 . 174.23(7) yes
N1 . Ir1 . C29 . 177.51(6) yes
N2 . Ir1 . C29 . 105.99(7) yes
N3 . Ir1 . C29 . 80.14(8) yes
N4 . Ir1 . C29 . 94.99(8) yes
N1 . Ir1 . C40 . 93.26(7) yes
N2 . Ir1 . C40 . 169.71(8) yes
N3 . Ir1 . C40 . 95.89(7) yes
N4 . Ir1 . C40 . 80.47(8) yes
C29 . Ir1 . C40 . 84.25(8) yes
Ir1 . N1 . C1 . 125.64(14) yes
Ir1 . N1 . C11 . 115.14(14) yes
C1 . N1 . C11 . 118.59(19) yes
Ir1 . N2 . C10 . 130.97(15) yes
Ir1 . N2 . C12 . 111.66(13) yes
C10 . N2 . C12 . 117.32(17) yes
Ir1 . N3 . C19 . 124.11(14) yes
Ir1 . N3 . C23 . 116.19(13) yes
C19 . N3 . C23 . 119.62(18) yes
Ir1 . N4 . C30 . 125.02(16) yes
Ir1 . N4 . C34 . 115.44(14) yes
C30 . N4 . C34 . 119.5(2) yes
N1 . C1 . C2 . 122.5(2) yes
N1 . C1 . H11 . 118.7 no
C2 . C1 . H11 . 118.8 no
C1 . C2 . C3 . 119.5(2) yes
C1 . C2 . H21 . 120.1 no
C3 . C2 . H21 . 120.5 no
C2 . C3 . C4 . 119.1(2) yes
C2 . C3 . H31 . 120.6 no
C4 . C3 . H31 . 120.3 no
C3 . C4 . C5 . 122.8(2) yes
C3 . C4 . C11 . 118.3(2) yes
C5 . C4 . C11 . 118.9(2) yes
C4 . C5 . C6 . 120.6(2) yes
C4 . C5 . H51 . 119.4 no
C6 . C5 . H51 . 120.0 no
C5 . C6 . C7 . 121.2(2) yes
C5 . C6 . H61 . 120.5 no
C7 . C6 . H61 . 118.3 no
C6 . C7 . C8 . 122.4(2) yes
C6 . C7 . C12 . 120.0(2) yes
C8 . C7 . C12 . 117.6(2) yes
C7 . C8 . C9 . 119.0(2) yes
C7 . C8 . H81 . 119.4 no
C9 . C8 . H81 . 121.6 no
C8 . C9 . C10 . 120.9(2) yes
C8 . C9 . H91 . 119.3 no
C10 . C9 . H91 . 119.9 no
C9 . C10 . N2 . 121.7(2) yes
C9 . C10 . C13 . 116.8(2) yes
N2 . C10 . C13 . 121.47(18) yes
C4 . C11 . N1 . 122.0(2) yes
C4 . C11 . C12 . 120.62(19) yes
N1 . C11 . C12 . 117.31(19) yes
C11 . C12 . C7 . 118.5(2) yes
C11 . C12 . N2 . 118.19(17) yes
C7 . C12 . N2 . 123.3(2) yes
C10 . C13 . C14 . 121.1(3) yes
C10 . C13 . C18 . 119.2(2) yes
C14 . C13 . C18 . 119.5(3) yes
C13 . C14 . C15 . 119.9(3) yes
C13 . C14 . H141 . 119.7 no
C15 . C14 . H141 . 120.4 no
C14 . C15 . C16 . 120.4(3) yes
C14 . C15 . H151 . 119.7 no
C16 . C15 . H151 . 119.9 no
C15 . C16 . C17 . 120.4(3) yes
C15 . C16 . H161 . 119.2 no
C17 . C16 . H161 . 120.4 no
C16 . C17 . C18 . 120.0(4) yes
C16 . C17 . H171 . 121.4 no
C18 . C17 . H171 . 118.7 no
C13 . C18 . C17 . 119.8(3) yes
C13 . C18 . H181 . 120.7 no
C17 . C18 . H181 . 119.4 no
N3 . C19 . C20 . 122.3(2) yes
N3 . C19 . H191 . 118.1 no
C20 . C19 . H191 . 119.6 no
C19 . C20 . C21 . 118.6(2) yes
C19 . C20 . H201 . 120.3 no
C21 . C20 . H201 . 121.1 no
C20 . C21 . C22 . 119.2(2) yes
C20 . C21 . H211 . 121.2 no
C22 . C21 . H211 . 119.6 no
C21 . C22 . C23 . 120.0(2) yes
C21 . C22 . H221 . 119.4 no
C23 . C22 . H221 . 120.6 no
C22 . C23 . N3 . 120.23(19) yes
C22 . C23 . C24 . 125.8(2) yes
N3 . C23 . C24 . 113.97(18) yes
C23 . C24 . C25 . 123.3(2) yes
C23 . C24 . C29 . 114.77(19) yes
C25 . C24 . C29 . 121.9(2) yes
C24 . C25 . C26 . 119.8(2) yes
C24 . C25 . H251 . 119.8 no
C26 . C25 . H251 . 120.4 no
C25 . C26 . C27 . 119.2(2) yes
C25 . C26 . H261 . 120.9 no
C27 . C26 . H261 . 119.9 no
C26 . C27 . C28 . 121.0(2) yes
C26 . C27 . H271 . 118.8 no
C28 . C27 . H271 . 120.2 no
C27 . C28 . C29 . 121.1(2) yes
C27 . C28 . H281 . 118.5 no
C29 . C28 . H281 . 120.4 no
C24 . C29 . C28 . 117.0(2) yes
C24 . C29 . Ir1 . 114.49(15) yes
C28 . C29 . Ir1 . 128.27(17) yes
N4 . C30 . C31 . 122.5(3) yes
N4 . C30 . H301 . 118.0 no
C31 . C30 . H301 . 119.5 no
C30 . C31 . C32 . 118.5(3) yes
C30 . C31 . H311 . 119.7 no
C32 . C31 . H311 . 121.8 no
C31 . C32 . C33 . 119.5(2) yes
C31 . C32 . H321 . 121.2 no
C33 . C32 . H321 . 119.3 no
C32 . C33 . C34 . 120.1(3) yes
C32 . C33 . H331 . 120.4 no
C34 . C33 . H331 . 119.5 no
C33 . C34 . N4 . 119.9(2) yes
C33 . C34 . C35 . 126.1(2) yes
N4 . C34 . C35 . 113.98(18) yes
C34 . C35 . C36 . 123.5(2) yes
C34 . C35 . C40 . 115.12(17) yes
C36 . C35 . C40 . 121.3(2) yes
C35 . C36 . C37 . 119.5(2) yes
C35 . C36 . H361 . 119.2 no
C37 . C36 . H361 . 121.3 no
C36 . C37 . C38 . 120.0(2) yes
C36 . C37 . H371 . 119.4 no
C38 . C37 . H371 . 120.5 no
C37 . C38 . C39 . 120.4(2) yes
C37 . C38 . H381 . 120.9 no
C39 . C38 . H381 . 118.7 no
C38 . C39 . C40 . 121.0(2) yes
C38 . C39 . H391 . 118.7 no
C40 . C39 . H391 . 120.4 no
C35 . C40 . C39 . 117.70(17) yes
C35 . C40 . Ir1 . 114.74(15) yes
C39 . C40 . Ir1 . 127.42(15) yes
F5 6_555 P1 . F1 . 90.58(7) yes
F5 6_555 P1 . F2 . 89.42(7) yes
F1 . P1 . F2 . 178.95(19) yes
F5 6_555 P1 . F3 . 89.72(7) yes
F1 . P1 . F3 . 88.88(18) yes
F2 . P1 . F3 . 90.07(15) yes
F5 6_555 P1 . F4 . 90.29(7) yes
F1 . P1 . F4 . 90.11(18) yes
F2 . P1 . F4 . 90.94(15) yes
F3 . P1 . F4 . 178.98(16) yes
F5 6_555 P1 . F5 . 178.71(15) yes
F1 . P1 . F5 . 90.58(7) yes
F2 . P1 . F5 . 89.42(7) yes
F3 . P1 . F5 . 89.72(7) yes
F4 . P1 . F5 . 90.29(7) yes
F15 6_555 P2 . F11 . 90.43(14) yes
F15 6_555 P2 . F12 . 89.73(13) yes
F11 . P2 . F12 . 173.2(5) yes
F15 6_555 P2 . F13 . 88.63(18) yes
F11 . P2 . F13 . 88.7(5) yes
F12 . P2 . F13 . 98.1(5) yes
F15 6_555 P2 . F14 . 91.38(18) yes
F11 . P2 . F14 . 89.8(5) yes
F12 . P2 . F14 . 83.4(4) yes
F13 . P2 . F14 . 178.5(5) yes
F15 6_555 P2 . F15 . 177.1(4) yes
F11 . P2 . F15 . 90.43(14) yes
F12 . P2 . F15 . 89.73(13) yes
F13 . P2 . F15 . 88.63(18) yes
F14 . P2 . F15 . 91.38(18) yes

loop_
_geom_bond_atom_site_label_1
_geom_bond_site_symmetry_1
_geom_bond_atom_site_label_2
_geom_bond_site_symmetry_2
_geom_bond_distance
_geom_bond_publ_flag
Ir1 . N1 . 2.1456(18) yes
Ir1 . N2 . 2.2260(16) yes
Ir1 . N3 . 2.0405(17) yes
Ir1 . N4 . 2.0460(18) yes
Ir1 . C29 . 2.014(2) yes
Ir1 . C40 . 2.0007(17) yes
N1 . C1 . 1.331(3) yes
N1 . C11 . 1.362(2) yes
N2 . C10 . 1.340(3) yes
N2 . C12 . 1.377(3) yes
N3 . C19 . 1.354(3) yes
N3 . C23 . 1.358(3) yes
N4 . C30 . 1.346(3) yes
N4 . C34 . 1.370(3) yes
C1 . C2 . 1.400(3) yes
C1 . H11 . 0.931 no
C2 . C3 . 1.373(4) yes
C2 . H21 . 0.938 no
C3 . C4 . 1.401(4) yes
C3 . H31 . 0.939 no
C4 . C5 . 1.437(3) yes
C4 . C11 . 1.404(3) yes
C5 . C6 . 1.350(4) yes
C5 . H51 . 0.935 no
C6 . C7 . 1.425(4) yes
C6 . H61 . 0.939 no
C7 . C8 . 1.407(4) yes
C7 . C12 . 1.408(3) yes
C8 . C9 . 1.357(4) yes
C8 . H81 . 0.948 no
C9 . C10 . 1.418(3) yes
C9 . H91 . 0.935 no
C10 . C13 . 1.477(4) yes
C11 . C12 . 1.431(3) yes
C13 . C14 . 1.392(4) yes
C13 . C18 . 1.390(4) yes
C14 . C15 . 1.387(5) yes
C14 . H141 . 0.927 no
C15 . C16 . 1.361(6) yes
C15 . H151 . 0.930 no
C16 . C17 . 1.389(6) yes
C16 . H161 . 0.918 no
C17 . C18 . 1.384(5) yes
C17 . H171 . 0.927 no
C18 . H181 . 0.902 no
C19 . C20 . 1.379(3) yes
C19 . H191 . 0.928 no
C20 . C21 . 1.394(4) yes
C20 . H201 . 0.927 no
C21 . C22 . 1.384(4) yes
C21 . H211 . 0.922 no
C22 . C23 . 1.396(3) yes
C22 . H221 . 0.923 no
C23 . C24 . 1.464(3) yes
C24 . C25 . 1.395(3) yes
C24 . C29 . 1.408(3) yes
C25 . C26 . 1.385(3) yes
C25 . H251 . 0.922 no
C26 . C27 . 1.393(4) yes
C26 . H261 . 0.925 no
C27 . C28 . 1.387(3) yes
C27 . H271 . 0.930 no
C28 . C29 . 1.403(3) yes
C28 . H281 . 0.938 no
C30 . C31 . 1.381(4) yes
C30 . H301 . 0.929 no
C31 . C32 . 1.392(5) yes
C31 . H311 . 0.915 no
C32 . C33 . 1.378(5) yes
C32 . H321 . 0.934 no
C33 . C34 . 1.396(3) yes
C33 . H331 . 0.929 no
C34 . C35 . 1.459(3) yes
C35 . C36 . 1.401(3) yes
C35 . C40 . 1.408(3) yes
C36 . C37 . 1.388(4) yes
C36 . H361 . 0.932 no
C37 . C38 . 1.386(4) yes
C37 . H371 . 0.935 no
C38 . C39 . 1.397(3) yes
C38 . H381 . 0.933 no
C39 . C40 . 1.399(3) yes
C39 . H391 . 0.934 no
P1 . F5 6_555 1.5959(14) yes
P1 . F1 . 1.596(3) yes
P1 . F2 . 1.586(2) yes
P1 . F3 . 1.613(3) yes
P1 . F4 . 1.596(3) yes
P1 . F5 . 1.5959(14) yes
P2 . F15 6_555 1.586(2) yes
P2 . F11 . 1.576(6) yes
P2 . F12 . 1.548(5) yes
P2 . F13 . 1.566(8) yes
P2 . F14 . 1.570(8) yes
P2 . F15 . 1.586(2) yes
O62 . O63 . 1.37(3) yes
O71 . O72 . 1.40(7) yes
